data_7220406
loop_
_publ_author_name
'Wang, Ai'
'Merkens, Carina'
'Englert, Ulli'

_publ_section_title
;
 Interplay of ligand chirality and metal configuration in mononuclear
 complexes and in a coordination polymer of Cr(iii)
;
_journal_issue 23
_journal_name_full CrystEngComm
_journal_page_first 4293
_journal_paper_doi 10.1039/C5CE00586H
_journal_volume 17
_journal_year 2015
_chemical_absolute_configuration rmad
_chemical_formula_moiety 'C18 H26 Cr N4 O4, N O3, H2 O'
_chemical_formula_sum 'C18 H28 Cr N5 O8'
_chemical_formula_weight 494.45
_chemical_name_common 6
_chemical_name_systematic
;
 ?
;
_space_group_crystal_system triclinic
_space_group_IT_number 1
_space_group_name_Hall 'P 1'
_space_group_name_H-M_alt 'P 1'
_symmetry_space_group_name_Hall 'P 1'
_symmetry_space_group_name_H-M 'P 1'
_atom_sites_solution_hydrogens mixed
_audit_creation_method SHELXL-2013
_audit_update_record
;
2015-02-05 deposited with the CCDC.
2015-05-05 downloaded from the CCDC.
;
_cell_angle_alpha 71.2181(11)
_cell_angle_beta 83.8466(12)
_cell_angle_gamma 71.8161(11)
_cell_formula_units_Z 4
_cell_length_a 9.5030(6)
_cell_length_b 13.7410(9)
_cell_length_c 19.6128(13)
_cell_measurement_reflns_used 6048
_cell_measurement_temperature 100(2)
_cell_measurement_theta_max 25.07
_cell_measurement_theta_min 2.23
_cell_volume 2303.5(3)
_computing_cell_refinement 'Bruker SAINT'
_computing_data_collection 'Bruker SMART'
_computing_data_reduction 'Bruker SAINT'
_computing_structure_refinement 'SHELXL-2013 (Sheldrick, 2013)'
_computing_structure_solution SHELXS-97
_diffrn_ambient_temperature 100(2)
_diffrn_measured_fraction_theta_full 0.999
_diffrn_measured_fraction_theta_max 0.939
_diffrn_measurement_device_type 'CCD area detector'
_diffrn_measurement_method '\w scans'
_diffrn_radiation_source 'Incoatec microsource'
_diffrn_radiation_type MoK\a
_diffrn_radiation_wavelength 0.71073
_diffrn_reflns_av_R_equivalents 0.0300
_diffrn_reflns_av_unetI/netI 0.0810
_diffrn_reflns_laue_measured_fraction_full 0.999
_diffrn_reflns_laue_measured_fraction_max 0.939
_diffrn_reflns_limit_h_max 13
_diffrn_reflns_limit_h_min -13
_diffrn_reflns_limit_k_max 19
_diffrn_reflns_limit_k_min -19
_diffrn_reflns_limit_l_max 28
_diffrn_reflns_limit_l_min -26
_diffrn_reflns_number 36098
_diffrn_reflns_point_group_measured_fraction_full 0.995
_diffrn_reflns_point_group_measured_fraction_max 0.903
_diffrn_reflns_theta_full 25.242
_diffrn_reflns_theta_max 30.774
_diffrn_reflns_theta_min 2.194
_diffrn_source 'multilayer optics'
_exptl_absorpt_coefficient_mu 0.549
_exptl_absorpt_correction_T_max 0.7461
_exptl_absorpt_correction_T_min 0.6634
_exptl_absorpt_correction_type multi-scan
_exptl_absorpt_process_details SADABS
_exptl_crystal_colour red
_exptl_crystal_density_diffrn 1.426
_exptl_crystal_description block
_exptl_crystal_F_000 1036
_exptl_crystal_size_max 0.220
_exptl_crystal_size_mid 0.210
_exptl_crystal_size_min 0.100
_refine_diff_density_max 0.711
_refine_diff_density_min -0.412
_refine_diff_density_rms 0.071
_refine_ls_abs_structure_details
;
 Flack x determined using 8661 quotients [(I+)-(I-)]/[(I+)+(I-)]
 (Parsons and Flack (2004), Acta Cryst. A60, s61).
;
_refine_ls_abs_structure_Flack 0.003(7)
_refine_ls_extinction_method none
_refine_ls_goodness_of_fit_ref 1.000
_refine_ls_hydrogen_treatment mixed
_refine_ls_matrix_type full
_refine_ls_number_parameters 1225
_refine_ls_number_reflns 26058
_refine_ls_number_restraints 65
_refine_ls_restrained_S_all 1.002
_refine_ls_R_factor_all 0.0645
_refine_ls_R_factor_gt 0.0512
_refine_ls_shift/su_max 0.001
_refine_ls_shift/su_mean 0.000
_refine_ls_structure_factor_coef Fsqd
_refine_ls_weighting_details
;
 w=1/[\s^2^(Fo^2^)+(0.0440P)^2^]
 where P=(Fo^2^+2Fc^2^)/3
;
_refine_ls_weighting_scheme calc
_refine_ls_wR_factor_gt 0.1044
_refine_ls_wR_factor_ref 0.1144
_reflns_Friedel_coverage 0.923
_reflns_friedel_fraction_full 0.990
_reflns_friedel_fraction_max 0.867
_reflns_number_gt 21705
_reflns_number_total 26058
_reflns_threshold_expression 'I > 2\s(I)'
_cod_data_source_file c5ce00586h2.cif
_cod_data_source_block 6
_cod_depositor_comments 'Adding full bibliography for 7220402--7220408.cif.'
_cod_database_code 7220406
_shelx_space_group_comment
;
The symmetry employed for this shelxl refinement is uniquely defined
by the following loop, which should always be used as a source of
symmetry information in preference to the above space-group names.
They are only intended as comments.
;
_shelx_estimated_absorpt_t_min 0.889
_shelx_estimated_absorpt_t_max 0.947
_shelxl_version_number 2013-2

loop_
_space_group_symop_operation_xyz
'x, y, z'

loop_
_atom_site_label
_atom_site_type_symbol
_atom_site_fract_x
_atom_site_fract_y
_atom_site_fract_z
_atom_site_U_iso_or_equiv
_atom_site_adp_type
_atom_site_occupancy
_atom_site_site_symmetry_order
_atom_site_calc_flag
_atom_site_refinement_flags_posn
_atom_site_refinement_flags_adp
_atom_site_refinement_flags_occupancy
_atom_site_disorder_assembly
_atom_site_disorder_group
Cr1 Cr 0.73807(6) 0.96081(5) 0.96791(3) 0.01568(13) Uani 1 1 d . . . . .
O1 O 0.5603(3) 1.0813(2) 0.96807(15) 0.0176(6) Uani 1 1 d . . . . .
O2 O 0.6214(3) 0.8946(2) 0.93024(15) 0.0186(6) Uani 1 1 d . . . . .
O3 O 0.9106(3) 0.8412(2) 0.96575(16) 0.0189(6) Uani 1 1 d . . . . .
O4 O 0.7905(3) 1.0404(2) 0.87179(15) 0.0179(6) Uani 1 1 d . . . . .
N1 N 0.1087(4) 1.0793(3) 0.8954(2) 0.0278(8) Uani 1 1 d . . . . .
N2 N 1.2067(4) 0.8723(3) 0.7539(2) 0.0262(8) Uani 1 1 d . . . . .
N3 N 0.7004(4) 0.8802(3) 1.07446(19) 0.0203(7) Uani 1 1 d D . . . .
H3D H 0.5940(19) 0.903(3) 1.086(2) 0.024 Uiso 1 1 d D U . . .
H3E H 0.732(4) 0.8015(12) 1.087(2) 0.024 Uiso 1 1 d D U . . .
N4 N 0.8544(4) 1.0261(3) 1.01530(18) 0.0166(7) Uani 1 1 d D . . . .
H4D H 0.958(2) 0.983(3) 1.019(2) 0.020 Uiso 1 1 d D U . . .
H4E H 0.842(5) 1.1011(14) 0.988(2) 0.020 Uiso 1 1 d D U . . .
C1 C 0.7962(5) 1.0157(3) 1.0902(2) 0.0182(8) Uani 1 1 d . . . . .
H1 H 0.6925 1.0645 1.0878 0.022 Uiso 1 1 calc R U . . .
C2 C 0.7925(5) 0.9004(3) 1.1227(2) 0.0190(8) Uani 1 1 d . . . . .
H2 H 0.8957 0.8519 1.1224 0.023 Uiso 1 1 calc R U . . .
C3 C 0.7369(5) 0.8783(4) 1.2001(2) 0.0270(10) Uani 1 1 d . . . . .
H3A H 0.7430 0.8012 1.2208 0.032 Uiso 1 1 calc R U . . .
H3B H 0.6318 0.9210 1.2014 0.032 Uiso 1 1 calc R U . . .
C4 C 0.8303(6) 0.9079(4) 1.2451(2) 0.0304(10) Uani 1 1 d . . . . .
H4A H 0.7891 0.8973 1.2946 0.037 Uiso 1 1 calc R U . . .
H4B H 0.9329 0.8593 1.2482 0.037 Uiso 1 1 calc R U . . .
C5 C 0.8329(5) 1.0232(4) 1.2129(2) 0.0275(10) Uani 1 1 d . . . . .
H5A H 0.8983 1.0380 1.2419 0.033 Uiso 1 1 calc R U . . .
H5B H 0.7318 1.0721 1.2147 0.033 Uiso 1 1 calc R U . . .
C6 C 0.8880(5) 1.0453(3) 1.1352(2) 0.0215(8) Uani 1 1 d . . . . .
H6A H 0.8814 1.1224 1.1145 0.026 Uiso 1 1 calc R U . . .
H6B H 0.9931 1.0028 1.1339 0.026 Uiso 1 1 calc R U . . .
C7 C 1.1123(5) 0.7203(3) 0.9281(2) 0.0252(9) Uani 1 1 d . . . . .
H7A H 1.1656 0.7023 0.9727 0.038 Uiso 1 1 calc R U . . .
H7B H 1.1827 0.7209 0.8878 0.038 Uiso 1 1 calc R U . . .
H7C H 1.0613 0.6665 0.9327 0.038 Uiso 1 1 calc R U . . .
C8 C 1.0017(4) 0.8284(3) 0.9148(2) 0.0185(8) Uani 1 1 d . . . . .
C9 C 1.0023(4) 0.9101(3) 0.8489(2) 0.0175(8) Uani 1 1 d . . . . .
C10 C 0.8972(4) 1.0136(3) 0.8308(2) 0.0179(8) Uani 1 1 d . . . . .
C11 C 0.9080(5) 1.0981(4) 0.7610(2) 0.0245(9) Uani 1 1 d . . . . .
H11A H 0.8140 1.1250 0.7353 0.037 Uiso 1 1 calc R U . . .
H11B H 0.9878 1.0668 0.7314 0.037 Uiso 1 1 calc R U . . .
H11C H 0.9293 1.1576 0.7708 0.037 Uiso 1 1 calc R U . . .
C12 C 1.1157(4) 0.8886(3) 0.7964(2) 0.0204(8) Uani 1 1 d . . . . .
C13 C 0.3157(5) 1.1978(3) 0.9537(2) 0.0213(8) Uani 1 1 d . . . . .
H13A H 0.3629 1.2415 0.9689 0.032 Uiso 1 1 calc R U . . .
H13B H 0.2390 1.1800 0.9889 0.032 Uiso 1 1 calc R U . . .
H13C H 0.2705 1.2384 0.9064 0.032 Uiso 1 1 calc R U . . .
C14 C 0.4296(4) 1.0964(3) 0.9493(2) 0.0155(7) Uani 1 1 d . . . . .
C15 C 0.3874(4) 1.0241(3) 0.9245(2) 0.0176(8) Uani 1 1 d . . . . .
C16 C 0.4850(4) 0.9266(3) 0.9159(2) 0.0174(8) Uani 1 1 d . . . . .
C17 C 0.4271(5) 0.8589(3) 0.8871(2) 0.0242(9) Uani 1 1 d . . . . .
H17A H 0.4121 0.8920 0.8351 0.036 Uiso 1 1 calc R U . . .
H17B H 0.3326 0.8529 0.9107 0.036 Uiso 1 1 calc R U . . .
H17C H 0.4985 0.7870 0.8965 0.036 Uiso 1 1 calc R U . . .
C18 C 0.2340(5) 1.0522(3) 0.9080(2) 0.0195(8) Uani 1 1 d . . . . .
Cr2 Cr 0.24280(7) 0.55768(5) 0.76418(3) 0.01636(13) Uani 1 1 d . . . . .
O5 O 0.0656(3) 0.6785(2) 0.76509(15) 0.0172(6) Uani 1 1 d . . . . .
O6 O 0.1275(3) 0.4560(2) 0.80503(15) 0.0188(6) Uani 1 1 d . . . . .
O7 O 0.4141(3) 0.4352(2) 0.76557(17) 0.0225(7) Uani 1 1 d . . . . .
O8 O 0.2994(3) 0.5516(2) 0.85865(15) 0.0181(6) Uani 1 1 d . . . . .
N5 N -0.3890(4) 0.6089(3) 0.8314(2) 0.0277(8) Uani 1 1 d . . . . .
N6 N 0.7101(4) 0.2704(3) 0.9736(2) 0.0296(9) Uani 1 1 d . . . . .
N7 N 0.1963(4) 0.5755(3) 0.65940(19) 0.0224(8) Uani 1 1 d D . . . .
H7D H 0.257(4) 0.519(3) 0.640(2) 0.027 Uiso 1 1 d D U . . .
H7E H 0.093(2) 0.578(4) 0.659(3) 0.027 Uiso 1 1 d D U . . .
N8 N 0.3624(4) 0.6637(3) 0.71316(18) 0.0178(7) Uani 1 1 d D . . . .
H8D H 0.320(4) 0.731(2) 0.725(2) 0.021 Uiso 1 1 d D U . . .
H8E H 0.467(2) 0.641(3) 0.728(2) 0.021 Uiso 1 1 d D U . . .
C19 C 0.3656(5) 0.6819(3) 0.6337(2) 0.0192(8) Uani 1 1 d . . . . .
H19 H 0.4444 0.6204 0.6232 0.023 Uiso 1 1 calc R U . . .
C20 C 0.2184(5) 0.6798(3) 0.6130(2) 0.0202(8) Uani 1 1 d . . . . .
H20 H 0.1390 0.7396 0.6251 0.024 Uiso 1 1 calc R U . . .
C21 C 0.2113(5) 0.6966(4) 0.5326(2) 0.0266(9) Uani 1 1 d . . . . .
H21A H 0.1114 0.6995 0.5203 0.032 Uiso 1 1 calc R U . . .
H21B H 0.2842 0.6354 0.5200 0.032 Uiso 1 1 calc R U . . .
C22 C 0.2449(5) 0.8016(4) 0.4894(2) 0.0286(10) Uani 1 1 d . . . . .
H22A H 0.2449 0.8102 0.4373 0.034 Uiso 1 1 calc R U . . .
H22B H 0.1665 0.8631 0.4987 0.034 Uiso 1 1 calc R U . . .
C23 C 0.3953(5) 0.8023(4) 0.5100(2) 0.0286(10) Uani 1 1 d . . . . .
H23A H 0.4746 0.7443 0.4971 0.034 Uiso 1 1 calc R U . . .
H23B H 0.4129 0.8718 0.4825 0.034 Uiso 1 1 calc R U . . .
C24 C 0.4013(5) 0.7859(4) 0.5906(2) 0.0248(9) Uani 1 1 d . . . . .
H24A H 0.5013 0.7822 0.6033 0.030 Uiso 1 1 calc R U . . .
H24B H 0.3289 0.8476 0.6028 0.030 Uiso 1 1 calc R U . . .
C25 C 0.6066(5) 0.2750(4) 0.8048(3) 0.0324(11) Uani 1 1 d . . . . .
H25A H 0.5512 0.2256 0.8048 0.049 Uiso 1 1 calc R U . . .
H25B H 0.6802 0.2402 0.8432 0.049 Uiso 1 1 calc R U . . .
H25C H 0.6568 0.2939 0.7582 0.049 Uiso 1 1 calc R U . . .
C26 C 0.5023(5) 0.3746(3) 0.8170(2) 0.0223(9) Uani 1 1 d . . . . .
C27 C 0.5047(5) 0.3961(3) 0.8827(2) 0.0209(8) Uani 1 1 d . . . . .
C28 C 0.4043(4) 0.4865(3) 0.8995(2) 0.0182(8) Uani 1 1 d . . . . .
C29 C 0.4168(5) 0.5069(3) 0.9685(2) 0.0236(9) Uani 1 1 d . . . . .
H29A H 0.4244 0.5798 0.9582 0.035 Uiso 1 1 calc R U . . .
H29B H 0.5054 0.4545 0.9942 0.035 Uiso 1 1 calc R U . . .
H29C H 0.3288 0.4999 0.9983 0.035 Uiso 1 1 calc R U . . .
C30 C 0.6181(5) 0.3267(3) 0.9333(2) 0.0237(9) Uani 1 1 d . . . . .
C31 C -0.1810(4) 0.7823(3) 0.7760(2) 0.0201(8) Uani 1 1 d . . . . .
H31A H -0.1341 0.8401 0.7589 0.030 Uiso 1 1 calc R U . . .
H31B H -0.2273 0.7820 0.8231 0.030 Uiso 1 1 calc R U . . .
H31C H -0.2568 0.7940 0.7416 0.030 Uiso 1 1 calc R U . . .
C32 C -0.0661(4) 0.6761(3) 0.7825(2) 0.0162(8) Uani 1 1 d . . . . .
C33 C -0.1085(4) 0.5814(3) 0.8074(2) 0.0176(8) Uani 1 1 d . . . . .
C34 C -0.0105(5) 0.4757(3) 0.8177(2) 0.0195(8) Uani 1 1 d . . . . .
C35 C -0.0703(5) 0.3815(3) 0.8459(2) 0.0246(9) Uani 1 1 d . . . . .
H35A H 0.0054 0.3167 0.8411 0.037 Uiso 1 1 calc R U . . .
H35B H -0.1581 0.3946 0.8184 0.037 Uiso 1 1 calc R U . . .
H35C H -0.0975 0.3716 0.8968 0.037 Uiso 1 1 calc R U . . .
C36 C -0.2635(5) 0.5948(3) 0.8207(2) 0.0208(8) Uani 1 1 d . . . . .
Cr3 Cr 0.58682(7) 1.41803(5) 1.19891(3) 0.01706(13) Uani 1 1 d . . . . .
O9 O 0.7874(3) 1.3220(2) 1.19328(15) 0.0198(6) Uani 1 1 d . . . . .
O10 O 0.6273(3) 1.5247(2) 1.11221(15) 0.0195(6) Uani 1 1 d . . . . .
O11 O 0.5083(3) 1.3545(2) 1.14181(15) 0.0200(6) Uani 1 1 d . . . . .
O12 O 0.5444(3) 1.3123(2) 1.28631(15) 0.0203(6) Uani 1 1 d . . . . .
N9 N 1.0843(4) 1.4336(3) 0.9933(2) 0.0327(9) Uani 1 1 d . . . . .
N10 N 0.3379(5) 1.0549(3) 1.2598(2) 0.0362(10) Uani 1 1 d . . . . .
N11 N 0.3854(4) 1.5296(3) 1.20289(19) 0.0193(7) Uani 1 1 d D . . . .
H11D H 0.369(5) 1.588(3) 1.1564(14) 0.023 Uiso 1 1 d D U . . .
H11E H 0.303(3) 1.498(3) 1.210(2) 0.023 Uiso 1 1 d D U . . .
N12 N 0.6506(4) 1.4898(3) 1.26240(19) 0.0201(7) Uani 1 1 d D . . . .
H12D H 0.655(5) 1.449(3) 1.3140(9) 0.024 Uiso 1 1 d D U . . .
H12E H 0.750(2) 1.493(4) 1.246(2) 0.024 Uiso 1 1 d D U . . .
C37 C 0.3887(4) 1.5813(3) 1.2586(2) 0.0182(8) Uani 1 1 d . . . . .
H37 H 0.3785 1.5294 1.3068 0.022 Uiso 1 1 calc R U . . .
C38 C 0.5409(4) 1.5969(3) 1.2551(2) 0.0179(8) Uani 1 1 d . . . . .
H38 H 0.5540 1.6467 1.2065 0.021 Uiso 1 1 calc R U . . .
C39 C 0.5565(5) 1.6468(3) 1.3119(2) 0.0231(9) Uani 1 1 d . . . . .
H39A H 0.5492 1.5968 1.3605 0.028 Uiso 1 1 calc R U . . .
H39B H 0.6550 1.6588 1.3071 0.028 Uiso 1 1 calc R U . . .
C40 C 0.4363(5) 1.7533(4) 1.3033(3) 0.0278(10) Uani 1 1 d . . . . .
H40A H 0.4479 1.8053 1.2561 0.033 Uiso 1 1 calc R U . . .
H40B H 0.4460 1.7834 1.3416 0.033 Uiso 1 1 calc R U . . .
C41 C 0.2825(5) 1.7368(4) 1.3083(2) 0.0258(9) Uani 1 1 d . . . . .
H41A H 0.2678 1.6899 1.3571 0.031 Uiso 1 1 calc R U . . .
H41B H 0.2054 1.8070 1.3005 0.031 Uiso 1 1 calc R U . . .
C42 C 0.2659(5) 1.6857(3) 1.2525(2) 0.0227(9) Uani 1 1 d . . . . .
H42A H 0.1688 1.6711 1.2594 0.027 Uiso 1 1 calc R U . . .
H42B H 0.2680 1.7366 1.2037 0.027 Uiso 1 1 calc R U . . .
C43 C 0.4117(5) 1.2456(3) 1.1019(2) 0.0227(9) Uani 1 1 d . . . . .
H43A H 0.3301 1.3055 1.0754 0.034 Uiso 1 1 calc R U . . .
H43B H 0.3788 1.1811 1.1218 0.034 Uiso 1 1 calc R U . . .
H43C H 0.4957 1.2318 1.0691 0.034 Uiso 1 1 calc R U . . .
C44 C 0.4579(4) 1.2737(3) 1.1617(2) 0.0191(8) Uani 1 1 d . . . . .
C45 C 0.4450(5) 1.2145(3) 1.2349(2) 0.0199(8) Uani 1 1 d . . . . .
C46 C 0.4876(4) 1.2376(3) 1.2933(2) 0.0194(8) Uani 1 1 d . . . . .
C47 C 0.4695(5) 1.1692(4) 1.3690(2) 0.0275(10) Uani 1 1 d . . . . .
H47A H 0.5420 1.0979 1.3777 0.041 Uiso 1 1 calc R U . . .
H47B H 0.3692 1.1619 1.3755 0.041 Uiso 1 1 calc R U . . .
H47C H 0.4854 1.2034 1.4032 0.041 Uiso 1 1 calc R U . . .
C48 C 0.3854(5) 1.1257(3) 1.2494(2) 0.0242(9) Uani 1 1 d . . . . .
C49 C 1.0322(5) 1.2505(3) 1.1568(2) 0.0213(8) Uani 1 1 d . . . . .
H49A H 1.1066 1.2760 1.1710 0.032 Uiso 1 1 calc R U . . .
H49B H 1.0637 1.2326 1.1120 0.032 Uiso 1 1 calc R U . . .
H49C H 1.0215 1.1863 1.1948 0.032 Uiso 1 1 calc R U . . .
C50 C 0.8875(4) 1.3364(3) 1.1455(2) 0.0181(8) Uani 1 1 d . . . . .
C51 C 0.8668(4) 1.4285(3) 1.0844(2) 0.0182(8) Uani 1 1 d . . . . .
C52 C 0.7395(5) 1.5195(3) 1.0713(2) 0.0189(8) Uani 1 1 d . . . . .
C53 C 0.7317(5) 1.6154(3) 1.0068(2) 0.0236(9) Uani 1 1 d . . . . .
H53A H 0.6390 1.6718 1.0082 0.035 Uiso 1 1 calc R U . . .
H53B H 0.7351 1.5951 0.9630 0.035 Uiso 1 1 calc R U . . .
H53C H 0.8158 1.6423 1.0069 0.035 Uiso 1 1 calc R U . . .
C54 C 0.9878(5) 1.4320(3) 1.0336(2) 0.0241(9) Uani 1 1 d . . . . .
Cr4 Cr 0.08567(7) 0.22795(5) 0.52771(4) 0.02179(15) Uani 1 1 d . . . . .
O13 O 0.2856(4) 0.1275(3) 0.53200(16) 0.0244(7) Uani 1 1 d . . . . .
O14 O 0.1247(4) 0.2529(3) 0.61547(16) 0.0287(7) Uani 1 1 d . . . . .
O15 O 0.0049(3) 0.1109(3) 0.58260(16) 0.0264(7) Uani 1 1 d . . . . .
O16 O 0.0419(3) 0.2083(2) 0.43935(16) 0.0248(7) Uani 1 1 d . . . . .
N13 N 0.5802(5) 0.0511(4) 0.7321(3) 0.0453(12) Uani 1 1 d . . . . .
N14 N -0.1788(6) -0.0591(4) 0.4531(3) 0.0576(15) Uani 1 1 d . . . . .
N15 N -0.1124(4) 0.3451(3) 0.5246(2) 0.0237(8) Uani 1 1 d D . . . .
H15D H -0.171(4) 0.344(4) 0.4868(17) 0.028 Uiso 1 1 d D U . . .
H15E H -0.166(4) 0.337(4) 0.5708(13) 0.028 Uiso 1 1 d D U . . .
N16 N 0.1563(4) 0.3549(3) 0.4628(2) 0.0249(8) Uani 1 1 d D . . . .
H16D H 0.229(4) 0.373(4) 0.483(2) 0.030 Uiso 1 1 d D U . . .
H16E H 0.187(5) 0.336(4) 0.4183(15) 0.030 Uiso 1 1 d D U . . .
C55 C 0.0283(5) 0.4530(4) 0.4416(2) 0.0223(9) Uani 1 1 d . . . . .
H55 H -0.0212 0.4512 0.3997 0.027 Uiso 1 1 calc R U . . .
C56 C -0.0817(5) 0.4510(3) 0.5043(2) 0.0221(8) Uani 1 1 d . . . . .
H56 H -0.0333 0.4544 0.5459 0.026 Uiso 1 1 calc R U . . .
C57 C -0.2190(5) 0.5479(4) 0.4838(3) 0.0282(10) Uani 1 1 d . . . . .
H57A H -0.2708 0.5442 0.4440 0.034 Uiso 1 1 calc R U . . .
H57B H -0.2876 0.5469 0.5256 0.034 Uiso 1 1 calc R U . . .
C58 C -0.1759(5) 0.6517(4) 0.4606(3) 0.0339(11) Uani 1 1 d . . . . .
H58A H -0.1347 0.6590 0.5024 0.041 Uiso 1 1 calc R U . . .
H58B H -0.2655 0.7136 0.4446 0.041 Uiso 1 1 calc R U . . .
C59 C -0.0614(5) 0.6542(4) 0.3994(3) 0.0327(11) Uani 1 1 d . . . . .
H59A H -0.1068 0.6565 0.3556 0.039 Uiso 1 1 calc R U . . .
H59B H -0.0306 0.7202 0.3885 0.039 Uiso 1 1 calc R U . . .
C60 C 0.0734(5) 0.5564(4) 0.4194(2) 0.0259(9) Uani 1 1 d . . . . .
H60A H 0.1257 0.5586 0.4596 0.031 Uiso 1 1 calc R U . . .
H60B H 0.1422 0.5575 0.3777 0.031 Uiso 1 1 calc R U . . .
C61 C -0.0880(5) -0.0357(4) 0.6185(3) 0.0314(11) Uani 1 1 d . . . . .
H61A H -0.0025 -0.0790 0.6498 0.047 Uiso 1 1 calc R U . . .
H61B H -0.1179 -0.0816 0.5971 0.047 Uiso 1 1 calc R U . . .
H61C H -0.1704 -0.0044 0.6469 0.047 Uiso 1 1 calc R U . . .
C62 C -0.0470(5) 0.0525(4) 0.5599(2) 0.0259(9) Uani 1 1 d . . . . .
C63 C -0.0653(5) 0.0668(3) 0.4871(2) 0.0242(9) Uani 1 1 d . . . . .
C64 C -0.0214(5) 0.1459(3) 0.4297(2) 0.0228(9) Uani 1 1 d . . . . .
C65 C -0.0465(6) 0.1573(4) 0.3529(3) 0.0357(12) Uani 1 1 d . . . . .
H65A H -0.0397 0.2276 0.3218 0.053 Uiso 1 1 calc R U . . .
H65B H -0.1450 0.1514 0.3484 0.053 Uiso 1 1 calc R U . . .
H65C H 0.0289 0.1003 0.3382 0.053 Uiso 1 1 calc R U . . .
C66 C -0.1285(6) -0.0033(4) 0.4683(3) 0.0354(11) Uani 1 1 d . . . . .
C67 C 0.5293(5) 0.0212(4) 0.5670(3) 0.0304(10) Uani 1 1 d . . . . .
H67A H 0.5161 -0.0122 0.5318 0.046 Uiso 1 1 calc R U . . .
H67B H 0.5651 -0.0347 0.6124 0.046 Uiso 1 1 calc R U . . .
H67C H 0.6017 0.0611 0.5483 0.046 Uiso 1 1 calc R U . . .
C68 C 0.3850(5) 0.0964(3) 0.5797(2) 0.0238(9) Uani 1 1 d . . . . .
C69 C 0.3637(5) 0.1313(4) 0.6415(2) 0.0263(9) Uani 1 1 d . . . . .
C70 C 0.2376(5) 0.2098(4) 0.6556(2) 0.0260(9) Uani 1 1 d . . . . .
C71 C 0.2308(6) 0.2474(4) 0.7196(3) 0.0339(11) Uani 1 1 d . . . . .
H71A H 0.1348 0.3007 0.7210 0.051 Uiso 1 1 calc R U . . .
H71B H 0.3104 0.2801 0.7163 0.051 Uiso 1 1 calc R U . . .
H71C H 0.2428 0.1861 0.7636 0.051 Uiso 1 1 calc R U . . .
C72 C 0.4841(5) 0.0872(4) 0.6919(3) 0.0311(10) Uani 1 1 d . . . . .
O17 O 0.1256(4) 0.4502(3) 0.19311(16) 0.0295(7) Uani 1 1 d . . . . .
O18 O 0.1978(3) 0.3936(3) 0.30382(16) 0.0282(7) Uani 1 1 d . . . . .
O19 O -0.0318(4) 0.4266(3) 0.2800(2) 0.0452(10) Uani 1 1 d . . . . .
N17 N 0.0953(4) 0.4241(3) 0.2595(2) 0.0232(8) Uani 1 1 d . . . . .
O20 O 0.6802(3) 0.3527(3) 0.41835(17) 0.0288(7) Uani 1 1 d . . . . .
O21 O 0.5791(5) 0.2836(3) 0.5197(2) 0.0490(10) Uani 1 1 d . . . . .
O22 O 0.4433(4) 0.4112(4) 0.4356(2) 0.0532(11) Uani 1 1 d . . . . .
N18 N 0.5660(5) 0.3491(3) 0.4579(2) 0.0311(9) Uani 1 1 d . . . . .
O23 O 0.4049(5) 0.7827(3) 1.0691(2) 0.0541(11) Uani 1 1 d . . . . .
O24 O 0.2174(6) 0.7228(3) 1.0768(2) 0.0609(13) Uani 1 1 d . . . . .
O25 O 0.1851(4) 0.8917(3) 1.0642(2) 0.0367(8) Uani 1 1 d . . . . .
N19 N 0.2676(5) 0.7984(3) 1.0699(2) 0.0343(10) Uani 1 1 d . . . . .
O1W O 0.3714(4) 0.9890(3) 1.1127(2) 0.0378(8) Uani 1 1 d D . . . .
H1W1 H 0.316(5) 0.963(4) 1.094(2) 0.045 Uiso 1 1 d D U . . .
H1W2 H 0.352(6) 0.987(5) 1.1572(16) 0.045 Uiso 1 1 d D U . . .
O2W O 0.9309(5) 0.6563(3) 0.1193(2) 0.0486(10) Uani 1 1 d D . . . .
H2W1 H 0.971(6) 0.591(2) 0.142(3) 0.058 Uiso 1 1 d D U . . .
H2W2 H 0.989(6) 0.694(4) 0.094(3) 0.058 Uiso 1 1 d D U . . .
O3W O 0.4495(6) 0.4133(4) 0.6126(3) 0.0696(14) Uani 1 1 d . . . . .
H3W1 H 0.4881 0.3748 0.5851 0.083 Uiso 1 1 d R U . . .
H3W2 H 0.5403 0.4131 0.6271 0.083 Uiso 1 1 d R U . . .
O26A O 0.9333(7) 0.4752(6) 0.6698(4) 0.0246(15) Uiso 0.494(7) 1 d D . P A 1
O27A O 0.7012(9) 0.5661(7) 0.6725(5) 0.031(2) Uiso 0.494(7) 1 d D . P A 1
O28 O 0.7552(8) 0.4119(6) 0.6612(4) 0.0303(17) Uiso 0.494(7) 1 d D . P A 1
N20 N 0.7996(7) 0.4875(5) 0.6640(4) 0.0213(17) Uiso 0.494(7) 1 d D . P A 1
O4W O 0.8398(8) 0.7423(7) 0.6165(4) 0.0367(19) Uiso 0.494(7) 1 d . . P A 1
H4W1 H 0.8001 0.6917 0.6326 0.044 Uiso 0.494(7) 1 d R U P A 1
H4W2 H 0.7936 0.7830 0.5780 0.044 Uiso 0.494(7) 1 d R U P A 1
O26B O 0.9334(7) 0.5227(6) 0.6557(4) 0.0322(17) Uiso 0.506(7) 1 d D . P A 2
O27B O 0.6995(9) 0.5876(8) 0.6562(5) 0.035(2) Uiso 0.506(7) 1 d D . P A 2
O29 O 0.8278(10) 0.6898(7) 0.6410(5) 0.053(2) Uiso 0.506(7) 1 d D . P A 2
N21 N 0.8197(8) 0.5996(6) 0.6538(4) 0.032(2) Uiso 0.506(7) 1 d D . P A 2
O5W O 0.7782(9) 0.3647(7) 0.6637(4) 0.042(2) Uiso 0.506(7) 1 d . . P A 2
H5W1 H 0.7546 0.4306 0.6616 0.050 Uiso 0.506(7) 1 d R U P A 2
H5W2 H 0.8676 0.3647 0.6637 0.050 Uiso 0.506(7) 1 d R U P A 2

loop_
_atom_site_aniso_label
_atom_site_aniso_U_11
_atom_site_aniso_U_22
_atom_site_aniso_U_33
_atom_site_aniso_U_23
_atom_site_aniso_U_13
_atom_site_aniso_U_12
Cr1 0.0133(3) 0.0158(3) 0.0191(3) -0.0069(2) -0.0004(2) -0.0043(2)
O1 0.0133(14) 0.0206(14) 0.0210(14) -0.0086(12) -0.0009(11) -0.0056(12)
O2 0.0151(14) 0.0190(14) 0.0234(14) -0.0085(11) -0.0030(11) -0.0045(11)
O3 0.0185(15) 0.0164(14) 0.0211(14) -0.0059(12) -0.0032(12) -0.0030(12)
O4 0.0144(14) 0.0184(14) 0.0201(14) -0.0065(11) -0.0004(11) -0.0030(11)
N1 0.024(2) 0.028(2) 0.036(2) -0.0136(17) -0.0054(16) -0.0066(16)
N2 0.0207(19) 0.0254(19) 0.033(2) -0.0131(16) -0.0004(16) -0.0036(16)
N3 0.0222(18) 0.0179(17) 0.0231(17) -0.0065(14) -0.0020(14) -0.0081(15)
N4 0.0150(16) 0.0190(16) 0.0166(16) -0.0068(13) 0.0000(13) -0.0046(13)
C1 0.0171(19) 0.0167(18) 0.0200(19) -0.0071(15) -0.0007(15) -0.0023(15)
C2 0.020(2) 0.0177(19) 0.0203(19) -0.0055(15) -0.0027(16) -0.0065(16)
C3 0.028(2) 0.029(2) 0.021(2) -0.0028(17) -0.0007(18) -0.0094(19)
C4 0.036(3) 0.032(2) 0.021(2) -0.0047(19) -0.0061(19) -0.009(2)
C5 0.031(2) 0.028(2) 0.024(2) -0.0112(18) -0.0034(18) -0.0047(19)
C6 0.024(2) 0.024(2) 0.020(2) -0.0086(17) -0.0023(16) -0.0091(18)
C7 0.026(2) 0.019(2) 0.029(2) -0.0114(18) -0.0028(18) 0.0004(17)
C8 0.0135(18) 0.0181(19) 0.026(2) -0.0099(16) -0.0033(15) -0.0033(15)
C9 0.0152(19) 0.0194(19) 0.0223(19) -0.0120(16) 0.0011(15) -0.0058(15)
C10 0.0151(19) 0.0207(19) 0.0208(19) -0.0088(15) -0.0009(15) -0.0063(15)
C11 0.022(2) 0.025(2) 0.022(2) -0.0068(17) 0.0021(17) -0.0022(17)
C12 0.017(2) 0.0192(19) 0.027(2) -0.0107(17) -0.0030(16) -0.0038(16)
C13 0.018(2) 0.0185(19) 0.028(2) -0.0092(17) -0.0009(17) -0.0030(16)
C14 0.0138(18) 0.0154(18) 0.0158(17) -0.0038(14) 0.0032(14) -0.0042(15)
C15 0.0146(19) 0.0205(19) 0.0187(18) -0.0061(15) -0.0008(15) -0.0062(16)
C16 0.0176(19) 0.0183(19) 0.0178(18) -0.0057(15) -0.0010(15) -0.0070(16)
C17 0.022(2) 0.022(2) 0.032(2) -0.0125(18) -0.0036(18) -0.0069(17)
C18 0.019(2) 0.0169(19) 0.024(2) -0.0071(16) -0.0017(16) -0.0062(16)
Cr2 0.0139(3) 0.0168(3) 0.0201(3) -0.0073(2) 0.0030(2) -0.0063(2)
O5 0.0152(14) 0.0173(14) 0.0193(14) -0.0055(11) -0.0007(11) -0.0051(11)
O6 0.0162(14) 0.0174(14) 0.0235(14) -0.0064(11) 0.0031(11) -0.0067(11)
O7 0.0211(16) 0.0181(15) 0.0284(16) -0.0085(12) 0.0044(13) -0.0058(13)
O8 0.0139(14) 0.0179(14) 0.0210(14) -0.0066(11) 0.0013(11) -0.0025(11)
N5 0.0220(19) 0.0245(19) 0.038(2) -0.0108(17) 0.0060(16) -0.0094(16)
N6 0.022(2) 0.0190(18) 0.040(2) -0.0019(17) 0.0013(17) -0.0024(15)
N7 0.026(2) 0.0264(19) 0.0212(17) -0.0109(15) 0.0061(15) -0.0142(16)
N8 0.0173(17) 0.0181(16) 0.0182(16) -0.0050(13) 0.0007(13) -0.0061(14)
C19 0.017(2) 0.022(2) 0.0203(19) -0.0095(16) 0.0058(15) -0.0069(16)
C20 0.017(2) 0.025(2) 0.0206(19) -0.0091(16) 0.0027(15) -0.0066(16)
C21 0.029(2) 0.034(2) 0.020(2) -0.0123(18) 0.0017(17) -0.010(2)
C22 0.032(3) 0.032(2) 0.022(2) -0.0087(18) 0.0013(18) -0.009(2)
C23 0.032(3) 0.027(2) 0.026(2) -0.0066(18) 0.0073(19) -0.012(2)
C24 0.024(2) 0.024(2) 0.027(2) -0.0055(18) 0.0031(18) -0.0103(18)
C25 0.031(3) 0.026(2) 0.032(2) -0.012(2) 0.008(2) 0.001(2)
C26 0.018(2) 0.020(2) 0.029(2) -0.0078(17) 0.0084(17) -0.0075(17)
C27 0.016(2) 0.0167(19) 0.028(2) -0.0056(16) 0.0025(16) -0.0040(16)
C28 0.0144(19) 0.0163(18) 0.025(2) -0.0060(16) 0.0046(15) -0.0073(15)
C29 0.022(2) 0.021(2) 0.022(2) -0.0021(17) -0.0023(17) -0.0034(18)
C30 0.019(2) 0.0168(19) 0.031(2) -0.0033(17) 0.0086(18) -0.0064(17)
C31 0.017(2) 0.0188(19) 0.024(2) -0.0037(16) -0.0031(16) -0.0056(16)
C32 0.0148(19) 0.0213(19) 0.0156(17) -0.0081(15) -0.0008(14) -0.0071(16)
C33 0.0154(19) 0.0218(19) 0.0177(18) -0.0083(15) 0.0028(15) -0.0072(16)
C34 0.022(2) 0.021(2) 0.0190(19) -0.0088(16) 0.0024(16) -0.0087(17)
C35 0.021(2) 0.020(2) 0.032(2) -0.0049(17) 0.0019(18) -0.0104(17)
C36 0.022(2) 0.019(2) 0.024(2) -0.0076(16) 0.0043(16) -0.0089(17)
Cr3 0.0136(3) 0.0202(3) 0.0162(3) -0.0042(2) 0.0011(2) -0.0051(3)
O9 0.0173(15) 0.0208(15) 0.0174(14) -0.0032(11) 0.0011(11) -0.0036(12)
O10 0.0147(14) 0.0192(14) 0.0215(14) -0.0047(11) 0.0012(11) -0.0029(11)
O11 0.0186(14) 0.0222(15) 0.0188(14) -0.0057(11) 0.0013(11) -0.0066(12)
O12 0.0163(14) 0.0233(15) 0.0181(14) -0.0027(12) 0.0010(11) -0.0057(12)
N9 0.026(2) 0.032(2) 0.032(2) -0.0027(17) 0.0090(17) -0.0065(17)
N10 0.041(2) 0.028(2) 0.041(2) -0.0067(18) -0.0008(19) -0.0150(19)
N11 0.0162(17) 0.0234(18) 0.0197(17) -0.0080(14) -0.0019(14) -0.0058(15)
N12 0.0120(16) 0.0278(18) 0.0181(16) -0.0048(14) 0.0000(13) -0.0046(14)
C37 0.0138(19) 0.023(2) 0.0173(18) -0.0060(15) -0.0009(15) -0.0044(15)
C38 0.0160(19) 0.0213(19) 0.0142(17) -0.0030(15) -0.0004(14) -0.0051(16)
C39 0.023(2) 0.029(2) 0.023(2) -0.0088(17) -0.0005(17) -0.0133(18)
C40 0.029(2) 0.029(2) 0.029(2) -0.0097(19) 0.0028(19) -0.012(2)
C41 0.024(2) 0.028(2) 0.027(2) -0.0114(18) 0.0073(18) -0.0089(19)
C42 0.018(2) 0.027(2) 0.021(2) -0.0081(17) -0.0003(16) -0.0034(17)
C43 0.022(2) 0.023(2) 0.024(2) -0.0087(17) 0.0016(17) -0.0053(17)
C44 0.0123(18) 0.0192(19) 0.024(2) -0.0050(16) 0.0000(15) -0.0034(15)
C45 0.0159(19) 0.020(2) 0.0210(19) -0.0039(16) 0.0031(15) -0.0054(16)
C46 0.0101(18) 0.023(2) 0.0205(19) -0.0033(16) 0.0026(15) -0.0021(15)
C47 0.028(2) 0.028(2) 0.022(2) 0.0006(18) -0.0007(18) -0.0092(19)
C48 0.023(2) 0.025(2) 0.024(2) -0.0061(17) 0.0008(17) -0.0070(18)
C49 0.019(2) 0.020(2) 0.025(2) -0.0070(16) 0.0009(16) -0.0052(16)
C50 0.0153(19) 0.024(2) 0.0188(18) -0.0109(16) 0.0013(15) -0.0069(16)
C51 0.0152(19) 0.022(2) 0.0185(18) -0.0066(15) 0.0024(15) -0.0077(16)
C52 0.019(2) 0.022(2) 0.0193(19) -0.0070(16) 0.0000(15) -0.0098(16)
C53 0.024(2) 0.023(2) 0.021(2) -0.0011(16) 0.0002(17) -0.0087(18)
C54 0.023(2) 0.023(2) 0.023(2) -0.0025(17) -0.0008(17) -0.0064(17)
Cr4 0.0239(4) 0.0272(4) 0.0167(3) -0.0073(3) -0.0008(3) -0.0102(3)
O13 0.0273(17) 0.0288(17) 0.0190(14) -0.0088(12) -0.0024(12) -0.0085(14)
O14 0.0314(18) 0.0368(18) 0.0211(15) -0.0120(14) -0.0052(13) -0.0093(15)
O15 0.0286(17) 0.0323(17) 0.0178(14) -0.0036(13) -0.0033(13) -0.0115(14)
O16 0.0292(17) 0.0281(16) 0.0179(14) -0.0057(12) -0.0007(12) -0.0108(14)
N13 0.042(3) 0.056(3) 0.039(3) -0.016(2) -0.012(2) -0.010(2)
N14 0.046(3) 0.057(3) 0.092(4) -0.046(3) 0.009(3) -0.024(3)
N15 0.0219(19) 0.033(2) 0.0200(18) -0.0104(16) 0.0014(15) -0.0116(17)
N16 0.0231(19) 0.030(2) 0.0261(19) -0.0123(16) 0.0034(15) -0.0111(16)
C55 0.016(2) 0.031(2) 0.0209(19) -0.0079(17) -0.0009(16) -0.0084(18)
C56 0.022(2) 0.027(2) 0.0190(19) -0.0071(16) -0.0013(16) -0.0096(18)
C57 0.020(2) 0.034(2) 0.026(2) -0.0055(19) -0.0029(18) -0.0040(19)
C58 0.025(2) 0.035(3) 0.035(3) -0.003(2) 0.001(2) -0.008(2)
C59 0.027(2) 0.032(3) 0.033(3) -0.001(2) -0.003(2) -0.009(2)
C60 0.023(2) 0.030(2) 0.025(2) -0.0062(18) -0.0009(17) -0.0106(19)
C61 0.024(2) 0.030(2) 0.034(3) 0.003(2) 0.0000(19) -0.011(2)
C62 0.017(2) 0.026(2) 0.031(2) -0.0064(19) 0.0009(18) -0.0040(18)
C63 0.019(2) 0.022(2) 0.031(2) -0.0095(18) -0.0035(18) -0.0023(17)
C64 0.022(2) 0.025(2) 0.022(2) -0.0110(17) -0.0027(17) -0.0037(18)
C65 0.046(3) 0.043(3) 0.027(2) -0.015(2) -0.005(2) -0.018(3)
C66 0.028(3) 0.038(3) 0.046(3) -0.018(2) 0.001(2) -0.011(2)
C67 0.027(2) 0.032(2) 0.032(2) -0.010(2) -0.0047(19) -0.006(2)
C68 0.025(2) 0.025(2) 0.021(2) -0.0020(17) -0.0016(17) -0.0119(18)
C69 0.024(2) 0.034(2) 0.023(2) -0.0046(18) -0.0025(17) -0.0133(19)
C70 0.034(3) 0.032(2) 0.0172(19) -0.0042(17) -0.0023(18) -0.020(2)
C71 0.037(3) 0.046(3) 0.023(2) -0.013(2) -0.005(2) -0.013(2)
C72 0.029(3) 0.039(3) 0.029(2) -0.010(2) -0.002(2) -0.013(2)
O17 0.0299(18) 0.0340(18) 0.0230(16) -0.0053(13) -0.0009(13) -0.0105(14)
O18 0.0177(15) 0.0412(19) 0.0245(15) -0.0091(14) -0.0046(12) -0.0065(14)
O19 0.0161(17) 0.074(3) 0.039(2) -0.0045(19) -0.0003(15) -0.0163(18)
N17 0.0169(18) 0.0271(19) 0.0254(18) -0.0069(15) -0.0013(14) -0.0071(15)
O20 0.0229(16) 0.0402(19) 0.0240(16) -0.0086(14) 0.0018(13) -0.0123(15)
O21 0.064(3) 0.042(2) 0.034(2) -0.0030(17) 0.0103(19) -0.019(2)
O22 0.027(2) 0.077(3) 0.048(2) -0.009(2) -0.0069(18) -0.013(2)
N18 0.034(2) 0.038(2) 0.028(2) -0.0095(17) 0.0001(17) -0.019(2)
O23 0.041(2) 0.050(3) 0.052(3) -0.010(2) 0.004(2) 0.006(2)
O24 0.109(4) 0.044(2) 0.040(2) -0.0013(18) -0.033(2) -0.039(3)
O25 0.0272(18) 0.0285(18) 0.047(2) -0.0106(16) -0.0007(16) 0.0016(15)
N19 0.048(3) 0.033(2) 0.0189(18) -0.0062(16) -0.0057(18) -0.008(2)
O1W 0.038(2) 0.046(2) 0.0338(19) -0.0115(17) 0.0008(17) -0.0195(18)
O2W 0.059(3) 0.0234(19) 0.055(3) -0.0065(18) -0.014(2) -0.0015(18)
O3W 0.062(3) 0.087(4) 0.060(3) -0.046(3) 0.008(2) -0.002(3)

loop_
_atom_type_symbol
_atom_type_description
_atom_type_scat_dispersion_real
_atom_type_scat_dispersion_imag
_atom_type_scat_source
C C 0.0033 0.0016 'International Tables Vol C Tables 4.2.6.8 and 6.1.1.4'
H H 0.0000 0.0000 'International Tables Vol C Tables 4.2.6.8 and 6.1.1.4'
N N 0.0061 0.0033 'International Tables Vol C Tables 4.2.6.8 and 6.1.1.4'
O O 0.0106 0.0060 'International Tables Vol C Tables 4.2.6.8 and 6.1.1.4'
Cr Cr 0.3209 0.6236 'International Tables Vol C Tables 4.2.6.8 and 6.1.1.4'

loop_
_geom_angle_atom_site_label_1
_geom_angle_atom_site_label_2
_geom_angle_atom_site_label_3
_geom_angle
O3 Cr1 O4 89.21(12)
O3 Cr1 O2 88.64(12)
O4 Cr1 O2 92.96(12)
O3 Cr1 O1 178.36(13)
O4 Cr1 O1 90.26(12)
O2 Cr1 O1 89.83(12)
O3 Cr1 N4 92.24(13)
O4 Cr1 N4 91.35(13)
O2 Cr1 N4 175.62(13)
O1 Cr1 N4 89.33(13)
O3 Cr1 N3 89.43(14)
O4 Cr1 N3 173.73(13)
O2 Cr1 N3 93.12(13)
O1 Cr1 N3 91.26(13)
N4 Cr1 N3 82.60(14)
C14 O1 Cr1 128.8(3)
C16 O2 Cr1 129.5(3)
C8 O3 Cr1 129.7(3)
C10 O4 Cr1 130.5(3)
C2 N3 Cr1 109.3(2)
C2 N3 H3D 112(3)
Cr1 N3 H3D 110(3)
C2 N3 H3E 103(3)
Cr1 N3 H3E 115(3)
H3D N3 H3E 108(3)
C1 N4 Cr1 107.4(2)
C1 N4 H4D 107(3)
Cr1 N4 H4D 109(3)
C1 N4 H4E 111(3)
Cr1 N4 H4E 110(3)
H4D N4 H4E 113(3)
N4 C1 C2 106.3(3)
N4 C1 C6 112.9(3)
C2 C1 C6 111.8(3)
N4 C1 H1 108.6
C2 C1 H1 108.6
C6 C1 H1 108.6
N3 C2 C1 107.3(3)
N3 C2 C3 113.1(3)
C1 C2 C3 111.8(3)
N3 C2 H2 108.2
C1 C2 H2 108.2
C3 C2 H2 108.2
C2 C3 C4 110.2(4)
C2 C3 H3A 109.6
C4 C3 H3A 109.6
C2 C3 H3B 109.6
C4 C3 H3B 109.6
H3A C3 H3B 108.1
C5 C4 C3 111.7(4)
C5 C4 H4A 109.3
C3 C4 H4A 109.3
C5 C4 H4B 109.3
C3 C4 H4B 109.3
H4A C4 H4B 107.9
C4 C5 C6 111.4(4)
C4 C5 H5A 109.4
C6 C5 H5A 109.4
C4 C5 H5B 109.4
C6 C5 H5B 109.4
H5A C5 H5B 108.0
C1 C6 C5 110.8(4)
C1 C6 H6A 109.5
C5 C6 H6A 109.5
C1 C6 H6B 109.5
C5 C6 H6B 109.5
H6A C6 H6B 108.1
C8 C7 H7A 109.5
C8 C7 H7B 109.5
H7A C7 H7B 109.5
C8 C7 H7C 109.5
H7A C7 H7C 109.5
H7B C7 H7C 109.5
O3 C8 C9 123.6(4)
O3 C8 C7 116.0(4)
C9 C8 C7 120.5(4)
C8 C9 C10 124.0(4)
C8 C9 C12 118.9(4)
C10 C9 C12 117.1(4)
O4 C10 C9 122.6(4)
O4 C10 C11 116.2(4)
C9 C10 C11 121.2(4)
C10 C11 H11A 109.5
C10 C11 H11B 109.5
H11A C11 H11B 109.5
C10 C11 H11C 109.5
H11A C11 H11C 109.5
H11B C11 H11C 109.5
N2 C12 C9 179.4(5)
C14 C13 H13A 109.5
C14 C13 H13B 109.5
H13A C13 H13B 109.5
C14 C13 H13C 109.5
H13A C13 H13C 109.5
H13B C13 H13C 109.5
O1 C14 C15 123.8(4)
O1 C14 C13 117.1(4)
C15 C14 C13 119.1(4)
C14 C15 C16 124.9(4)
C14 C15 C18 116.4(4)
C16 C15 C18 118.8(4)
O2 C16 C15 123.1(4)
O2 C16 C17 117.4(4)
C15 C16 C17 119.5(4)
C16 C17 H17A 109.5
C16 C17 H17B 109.5
H17A C17 H17B 109.5
C16 C17 H17C 109.5
H17A C17 H17C 109.5
H17B C17 H17C 109.5
N1 C18 C15 176.8(5)
O7 Cr2 O8 89.04(12)
O7 Cr2 O6 87.83(12)
O8 Cr2 O6 93.29(12)
O7 Cr2 O5 178.03(13)
O8 Cr2 O5 90.50(12)
O6 Cr2 O5 90.29(12)
O7 Cr2 N8 91.44(13)
O8 Cr2 N8 91.22(13)
O6 Cr2 N8 175.41(14)
O5 Cr2 N8 90.49(13)
O7 Cr2 N7 91.08(15)
O8 Cr2 N7 173.82(13)
O6 Cr2 N7 92.89(13)
O5 Cr2 N7 89.58(14)
N8 Cr2 N7 82.60(14)
C32 O5 Cr2 128.3(3)
C34 O6 Cr2 128.7(3)
C26 O7 Cr2 129.2(3)
C28 O8 Cr2 130.8(3)
C20 N7 Cr2 107.3(3)
C20 N7 H7D 108(3)
Cr2 N7 H7D 116(3)
C20 N7 H7E 110(3)
Cr2 N7 H7E 107(3)
H7D N7 H7E 109(3)
C19 N8 Cr2 109.9(2)
C19 N8 H8D 112(3)
Cr2 N8 H8D 110(3)
C19 N8 H8E 106(3)
Cr2 N8 H8E 116(3)
H8D N8 H8E 103(3)
N8 C19 C20 107.8(3)
N8 C19 C24 112.6(3)
C20 C19 C24 112.0(4)
N8 C19 H19 108.1
C20 C19 H19 108.1
C24 C19 H19 108.1
N7 C20 C19 106.6(3)
N7 C20 C21 113.5(3)
C19 C20 C21 111.8(3)
N7 C20 H20 108.2
C19 C20 H20 108.3
C21 C20 H20 108.3
C20 C21 C22 109.9(4)
C20 C21 H21A 109.7
C22 C21 H21A 109.7
C20 C21 H21B 109.7
C22 C21 H21B 109.7
H21A C21 H21B 108.2
C23 C22 C21 111.1(4)
C23 C22 H22A 109.4
C21 C22 H22A 109.4
C23 C22 H22B 109.4
C21 C22 H22B 109.4
H22A C22 H22B 108.0
C24 C23 C22 110.9(4)
C24 C23 H23A 109.5
C22 C23 H23A 109.5
C24 C23 H23B 109.5
C22 C23 H23B 109.5
H23A C23 H23B 108.0
C19 C24 C23 110.0(4)
C19 C24 H24A 109.7
C23 C24 H24A 109.7
C19 C24 H24B 109.7
C23 C24 H24B 109.7
H24A C24 H24B 108.2
C26 C25 H25A 109.5
C26 C25 H25B 109.5
H25A C25 H25B 109.5
C26 C25 H25C 109.5
H25A C25 H25C 109.5
H25B C25 H25C 109.5
O7 C26 C27 124.2(4)
O7 C26 C25 115.6(4)
C27 C26 C25 120.2(4)
C26 C27 C28 123.4(4)
C26 C27 C30 118.5(4)
C28 C27 C30 118.0(4)
O8 C28 C27 122.7(4)
O8 C28 C29 116.6(4)
C27 C28 C29 120.7(4)
C28 C29 H29A 109.5
C28 C29 H29B 109.5
H29A C29 H29B 109.5
C28 C29 H29C 109.5
H29A C29 H29C 109.5
H29B C29 H29C 109.5
N6 C30 C27 179.4(5)
C32 C31 H31A 109.5
C32 C31 H31B 109.5
H31A C31 H31B 109.5
C32 C31 H31C 109.5
H31A C31 H31C 109.5
H31B C31 H31C 109.5
O5 C32 C33 124.1(4)
O5 C32 C31 116.7(3)
C33 C32 C31 119.2(3)
C32 C33 C34 124.9(4)
C32 C33 C36 116.2(4)
C34 C33 C36 118.8(4)
O6 C34 C33 123.4(4)
O6 C34 C35 117.2(4)
C33 C34 C35 119.4(4)
C34 C35 H35A 109.5
C34 C35 H35B 109.5
H35A C35 H35B 109.5
C34 C35 H35C 109.5
H35A C35 H35C 109.5
H35B C35 H35C 109.5
N5 C36 C33 177.8(5)
O11 Cr3 O10 91.06(12)
O11 Cr3 O12 89.23(12)
O10 Cr3 O12 179.32(13)
O11 Cr3 O9 91.07(12)
O10 Cr3 O9 89.72(12)
O12 Cr3 O9 90.88(12)
O11 Cr3 N12 174.87(14)
O10 Cr3 N12 90.77(13)
O12 Cr3 N12 88.90(13)
O9 Cr3 N12 93.73(13)
O11 Cr3 N11 92.63(13)
O10 Cr3 N11 86.63(13)
O12 Cr3 N11 92.75(13)
O9 Cr3 N11 174.84(14)
N12 Cr3 N11 82.69(14)
C50 O9 Cr3 128.7(3)
C52 O10 Cr3 130.0(3)
C44 O11 Cr3 130.0(3)
C46 O12 Cr3 129.7(3)
C37 N11 Cr3 109.8(2)
C37 N11 H11D 106(3)
Cr3 N11 H11D 109(3)
C37 N11 H11E 113(3)
Cr3 N11 H11E 112(3)
H11D N11 H11E 107(3)
C38 N12 Cr3 109.0(2)
C38 N12 H12D 107(3)
Cr3 N12 H12D 114(3)
C38 N12 H12E 114(3)
Cr3 N12 H12E 106(3)
H12D N12 H12E 108(3)
N11 C37 C38 107.3(3)
N11 C37 C42 114.7(3)
C38 C37 C42 111.7(3)
N11 C37 H37 107.6
C38 C37 H37 107.6
C42 C37 H37 107.6
N12 C38 C37 106.6(3)
N12 C38 C39 113.7(3)
C37 C38 C39 111.2(3)
N12 C38 H38 108.4
C37 C38 H38 108.4
C39 C38 H38 108.4
C40 C39 C38 110.7(3)
C40 C39 H39A 109.5
C38 C39 H39A 109.5
C40 C39 H39B 109.5
C38 C39 H39B 109.5
H39A C39 H39B 108.1
C39 C40 C41 110.2(4)
C39 C40 H40A 109.6
C41 C40 H40A 109.6
C39 C40 H40B 109.6
C41 C40 H40B 109.6
H40A C40 H40B 108.1
C42 C41 C40 111.2(4)
C42 C41 H41A 109.4
C40 C41 H41A 109.4
C42 C41 H41B 109.4
C40 C41 H41B 109.4
H41A C41 H41B 108.0
C37 C42 C41 111.5(3)
C37 C42 H42A 109.3
C41 C42 H42A 109.3
C37 C42 H42B 109.3
C41 C42 H42B 109.3
H42A C42 H42B 108.0
C44 C43 H43A 109.5
C44 C43 H43B 109.5
H43A C43 H43B 109.5
C44 C43 H43C 109.5
H43A C43 H43C 109.5
H43B C43 H43C 109.5
O11 C44 C45 123.3(4)
O11 C44 C43 115.0(4)
C45 C44 C43 121.7(4)
C46 C45 C44 123.8(4)
C46 C45 C48 118.9(4)
C44 C45 C48 117.3(4)
O12 C46 C45 123.9(4)
O12 C46 C47 116.6(4)
C45 C46 C47 119.5(4)
C46 C47 H47A 109.5
C46 C47 H47B 109.5
H47A C47 H47B 109.5
C46 C47 H47C 109.5
H47A C47 H47C 109.5
H47B C47 H47C 109.5
N10 C48 C45 178.9(5)
C50 C49 H49A 109.5
C50 C49 H49B 109.5
H49A C49 H49B 109.5
C50 C49 H49C 109.5
H49A C49 H49C 109.5
H49B C49 H49C 109.5
O9 C50 C51 123.3(4)
O9 C50 C49 116.8(4)
C51 C50 C49 119.9(4)
C50 C51 C52 125.0(4)
C50 C51 C54 117.1(4)
C52 C51 C54 117.8(4)
O10 C52 C51 123.0(4)
O10 C52 C53 116.2(4)
C51 C52 C53 120.9(4)
C52 C53 H53A 109.5
C52 C53 H53B 109.5
H53A C53 H53B 109.5
C52 C53 H53C 109.5
H53A C53 H53C 109.5
H53B C53 H53C 109.5
N9 C54 C51 179.2(5)
O16 Cr4 O15 89.12(13)
O16 Cr4 O14 177.95(14)
O15 Cr4 O14 91.84(13)
O16 Cr4 O13 92.08(13)
O15 Cr4 O13 91.21(13)
O14 Cr4 O13 89.72(13)
O16 Cr4 N15 91.98(14)
O15 Cr4 N15 93.89(14)
O14 Cr4 N15 86.14(15)
O13 Cr4 N15 173.53(15)
O16 Cr4 N16 86.49(14)
O15 Cr4 N16 174.70(15)
O14 Cr4 N16 92.46(15)
O13 Cr4 N16 91.91(14)
N15 Cr4 N16 83.30(15)
C68 O13 Cr4 129.0(3)
C70 O14 Cr4 129.8(3)
C62 O15 Cr4 129.1(3)
C64 O16 Cr4 130.4(3)
C56 N15 Cr4 108.1(3)
C56 N15 H15D 109(3)
Cr4 N15 H15D 107(3)
C56 N15 H15E 107(3)
Cr4 N15 H15E 114(3)
H15D N15 H15E 112(3)
C55 N16 Cr4 109.8(3)
C55 N16 H16D 107(3)
Cr4 N16 H16D 116(3)
C55 N16 H16E 104(3)
Cr4 N16 H16E 104(3)
H16D N16 H16E 115(3)
N16 C55 C56 108.5(3)
N16 C55 C60 112.7(3)
C56 C55 C60 110.6(4)
N16 C55 H55 108.3
C56 C55 H55 108.3
C60 C55 H55 108.3
N15 C56 C57 114.2(4)
N15 C56 C55 106.6(3)
C57 C56 C55 110.5(3)
N15 C56 H56 108.4
C57 C56 H56 108.4
C55 C56 H56 108.4
C58 C57 C56 110.3(4)
C58 C57 H57A 109.6
C56 C57 H57A 109.6
C58 C57 H57B 109.6
C56 C57 H57B 109.6
H57A C57 H57B 108.1
C57 C58 C59 111.9(4)
C57 C58 H58A 109.2
C59 C58 H58A 109.2
C57 C58 H58B 109.2
C59 C58 H58B 109.2
H58A C58 H58B 107.9
C60 C59 C58 111.2(4)
C60 C59 H59A 109.4
C58 C59 H59A 109.4
C60 C59 H59B 109.4
C58 C59 H59B 109.4
H59A C59 H59B 108.0
C59 C60 C55 110.7(4)
C59 C60 H60A 109.5
C55 C60 H60A 109.5
C59 C60 H60B 109.5
C55 C60 H60B 109.5
H60A C60 H60B 108.1
C62 C61 H61A 109.5
C62 C61 H61B 109.5
H61A C61 H61B 109.5
C62 C61 H61C 109.5
H61A C61 H61C 109.5
H61B C61 H61C 109.5
O15 C62 C63 124.4(4)
O15 C62 C61 113.9(4)
C63 C62 C61 121.7(4)
C62 C63 C64 123.7(4)
C62 C63 C66 119.1(4)
C64 C63 C66 117.2(4)
O16 C64 C63 123.1(4)
O16 C64 C65 116.3(4)
C63 C64 C65 120.6(4)
C64 C65 H65A 109.5
C64 C65 H65B 109.5
H65A C65 H65B 109.5
C64 C65 H65C 109.5
H65A C65 H65C 109.5
H65B C65 H65C 109.5
N14 C66 C63 179.9(7)
C68 C67 H67A 109.5
C68 C67 H67B 109.5
H67A C67 H67B 109.5
C68 C67 H67C 109.5
H67A C67 H67C 109.5
H67B C67 H67C 109.5
O13 C68 C69 123.1(4)
O13 C68 C67 116.6(4)
C69 C68 C67 120.3(4)
C70 C69 C68 125.2(4)
C70 C69 C72 117.6(4)
C68 C69 C72 117.1(4)
O14 C70 C69 123.0(4)
O14 C70 C71 116.0(4)
C69 C70 C71 121.1(4)
C70 C71 H71A 109.5
C70 C71 H71B 109.5
H71A C71 H71B 109.5
C70 C71 H71C 109.5
H71A C71 H71C 109.5
H71B C71 H71C 109.5
N13 C72 C69 179.4(6)
O19 N17 O18 120.9(4)
O19 N17 O17 120.3(4)
O18 N17 O17 118.9(3)
O22 N18 O21 120.4(4)
O22 N18 O20 120.1(4)
O21 N18 O20 119.5(4)
O24 N19 O25 122.0(5)
O24 N19 O23 120.0(5)
O25 N19 O23 117.9(4)
H1W1 O1W H1W2 116(4)
H2W1 O2W H2W2 118(4)
H3W1 O3W H3W2 94.7
O27A N20 O26A 122.9(8)
O27A N20 O28 115.0(8)
O26A N20 O28 121.0(7)
H4W1 O4W H4W2 105.3
O27B N21 O29 118.3(9)
O27B N21 O26B 120.3(9)
O29 N21 O26B 120.8(8)
H5W1 O5W H5W2 86.3

loop_
_geom_bond_atom_site_label_1
_geom_bond_atom_site_label_2
_geom_bond_distance
Cr1 O3 1.933(3)
Cr1 O4 1.952(3)
Cr1 O2 1.959(3)
Cr1 O1 1.963(3)
Cr1 N4 2.066(3)
Cr1 N3 2.078(4)
O1 C14 1.269(5)
O2 C16 1.263(5)
O3 C8 1.269(5)
O4 C10 1.262(5)
N1 C18 1.159(5)
N2 C12 1.157(5)
N3 C2 1.495(5)
N3 H3D 0.983(14)
N3 H3E 0.980(14)
N4 C1 1.491(5)
N4 H4D 0.973(14)
N4 H4E 0.973(14)
C1 C2 1.516(5)
C1 C6 1.523(6)
C1 H1 1.0000
C2 C3 1.519(6)
C2 H2 1.0000
C3 C4 1.536(7)
C3 H3A 0.9900
C3 H3B 0.9900
C4 C5 1.512(6)
C4 H4A 0.9900
C4 H4B 0.9900
C5 C6 1.523(6)
C5 H5A 0.9900
C5 H5B 0.9900
C6 H6A 0.9900
C6 H6B 0.9900
C7 C8 1.487(5)
C7 H7A 0.9800
C7 H7B 0.9800
C7 H7C 0.9800
C8 C9 1.414(6)
C9 C10 1.418(5)
C9 C12 1.439(6)
C10 C11 1.501(6)
C11 H11A 0.9800
C11 H11B 0.9800
C11 H11C 0.9800
C13 C14 1.496(5)
C13 H13A 0.9800
C13 H13B 0.9800
C13 H13C 0.9800
C14 C15 1.409(6)
C15 C16 1.422(6)
C15 C18 1.431(6)
C16 C17 1.487(6)
C17 H17A 0.9800
C17 H17B 0.9800
C17 H17C 0.9800
Cr2 O7 1.937(3)
Cr2 O8 1.953(3)
Cr2 O6 1.960(3)
Cr2 O5 1.964(3)
Cr2 N8 2.066(3)
Cr2 N7 2.069(4)
O5 C32 1.269(5)
O6 C34 1.267(5)
O7 C26 1.271(5)
O8 C28 1.260(5)
N5 C36 1.155(6)
N6 C30 1.149(6)
N7 C20 1.495(5)
N7 H7D 0.975(14)
N7 H7E 0.975(14)
N8 C19 1.495(5)
N8 H8D 0.986(14)
N8 H8E 0.989(14)
C19 C20 1.508(6)
C19 C24 1.529(6)
C19 H19 1.0000
C20 C21 1.526(6)
C20 H20 1.0000
C21 C22 1.531(6)
C21 H21A 0.9900
C21 H21B 0.9900
C22 C23 1.530(7)
C22 H22A 0.9900
C22 H22B 0.9900
C23 C24 1.529(6)
C23 H23A 0.9900
C23 H23B 0.9900
C24 H24A 0.9900
C24 H24B 0.9900
C25 C26 1.492(6)
C25 H25A 0.9800
C25 H25B 0.9800
C25 H25C 0.9800
C26 C27 1.416(6)
C27 C28 1.421(6)
C27 C30 1.426(6)
C28 C29 1.491(6)
C29 H29A 0.9800
C29 H29B 0.9800
C29 H29C 0.9800
C31 C32 1.501(6)
C31 H31A 0.9800
C31 H31B 0.9800
C31 H31C 0.9800
C32 C33 1.403(5)
C33 C34 1.423(6)
C33 C36 1.431(6)
C34 C35 1.495(6)
C35 H35A 0.9800
C35 H35B 0.9800
C35 H35C 0.9800
Cr3 O11 1.946(3)
Cr3 O10 1.948(3)
Cr3 O12 1.956(3)
Cr3 O9 1.966(3)
Cr3 N12 2.053(4)
Cr3 N11 2.057(4)
O9 C50 1.276(5)
O10 C52 1.261(5)
O11 C44 1.275(5)
O12 C46 1.265(5)
N9 C54 1.146(6)
N10 C48 1.148(6)
N11 C37 1.491(5)
N11 H11D 0.988(14)
N11 H11E 0.985(14)
N12 C38 1.488(5)
N12 H12D 0.983(14)
N12 H12E 0.976(14)
C37 C38 1.518(5)
C37 C42 1.520(6)
C37 H37 1.0000
C38 C39 1.524(6)
C38 H38 1.0000
C39 C40 1.521(6)
C39 H39A 0.9900
C39 H39B 0.9900
C40 C41 1.536(6)
C40 H40A 0.9900
C40 H40B 0.9900
C41 C42 1.520(6)
C41 H41A 0.9900
C41 H41B 0.9900
C42 H42A 0.9900
C42 H42B 0.9900
C43 C44 1.492(6)
C43 H43A 0.9800
C43 H43B 0.9800
C43 H43C 0.9800
C44 C45 1.418(5)
C45 C46 1.411(6)
C45 C48 1.436(6)
C46 C47 1.506(6)
C47 H47A 0.9800
C47 H47B 0.9800
C47 H47C 0.9800
C49 C50 1.489(6)
C49 H49A 0.9800
C49 H49B 0.9800
C49 H49C 0.9800
C50 C51 1.412(5)
C51 C52 1.417(6)
C51 C54 1.441(6)
C52 C53 1.493(6)
C53 H53A 0.9800
C53 H53B 0.9800
C53 H53C 0.9800
Cr4 O16 1.943(3)
Cr4 O15 1.952(3)
Cr4 O14 1.953(3)
Cr4 O13 1.961(3)
Cr4 N15 2.051(4)
Cr4 N16 2.058(4)
O13 C68 1.277(5)
O14 C70 1.267(5)
O15 C62 1.269(5)
O16 C64 1.259(5)
N13 C72 1.149(6)
N14 C66 1.144(7)
N15 C56 1.493(6)
N15 H15D 0.979(14)
N15 H15E 0.979(14)
N16 C55 1.481(6)
N16 H16D 0.971(14)
N16 H16E 0.975(14)
C55 C56 1.524(6)
C55 C60 1.528(6)
C55 H55 1.0000
C56 C57 1.523(6)
C56 H56 1.0000
C57 C58 1.522(7)
C57 H57A 0.9900
C57 H57B 0.9900
C58 C59 1.531(7)
C58 H58A 0.9900
C58 H58B 0.9900
C59 C60 1.515(6)
C59 H59A 0.9900
C59 H59B 0.9900
C60 H60A 0.9900
C60 H60B 0.9900
C61 C62 1.499(6)
C61 H61A 0.9800
C61 H61B 0.9800
C61 H61C 0.9800
C62 C63 1.398(6)
C63 C64 1.420(6)
C63 C66 1.438(7)
C64 C65 1.502(6)
C65 H65A 0.9800
C65 H65B 0.9800
C65 H65C 0.9800
C67 C68 1.489(6)
C67 H67A 0.9800
C67 H67B 0.9800
C67 H67C 0.9800
C68 C69 1.415(6)
C69 C70 1.410(7)
C69 C72 1.442(6)
C70 C71 1.492(6)
C71 H71A 0.9800
C71 H71B 0.9800
C71 H71C 0.9800
O17 N17 1.261(4)
O18 N17 1.254(4)
O19 N17 1.224(5)
O20 N18 1.269(5)
O21 N18 1.246(5)
O22 N18 1.236(5)
O23 N19 1.254(6)
O24 N19 1.237(6)
O25 N19 1.252(5)
O1W H1W1 0.89(2)
O1W H1W2 0.87(2)
O2W H2W1 0.84(3)
O2W H2W2 0.88(3)
O3W H3W1 0.8501
O3W H3W2 0.9363
O26A N20 1.242(8)
O27A N20 1.233(9)
O28 N20 1.255(8)
O4W H4W1 0.8499
O4W H4W2 0.8499
O26B N21 1.248(9)
O27B N21 1.198(9)
O29 N21 1.209(9)
O5W H5W1 0.8499
O5W H5W2 0.8501
